data_2207157
loop_
_publ_author_name
'Lis, Tadeusz'
'Kinzhybalo, Vasyl'
'Zieba, Krzysztof'

_publ_section_title
;A trinuclear mixed-valence manganese carboxylate: tris(acetic
 acid-\k<i>O</i>)-\m~3~-oxo-hexakis(\m~2~-trichloroacetato-\k^2^<i>O</i>:<i>O</i>')trimanganese(II,III,III)
;
_journal_coeditor_code BT6762
_journal_issue 11
_journal_name_full 'Acta Crystallographica Section E'
_journal_page_first m2382
_journal_page_last m2384
_journal_paper_doi 10.1107/S1600536805033416
_journal_volume 61
_journal_year 2005
_chemical_formula_iupac '[Mn3 (C2 Cl3 O2)6 O (C2 H4 O2)3]'
_chemical_formula_moiety 'C18 H12 Cl18 Mn3 O19'
_chemical_formula_sum 'C18 H12 Cl18 Mn3 O19'
_chemical_formula_weight 1335.20
_chemical_name_systematic
;
tris(acetic acid-\kO)-\m~3~-oxo-hexakis(\m~2~-trichloroacetato-
\k^2^O:O')trimanganese(II,III,III)
;
_space_group_IT_number 2
_symmetry_cell_setting triclinic
_symmetry_space_group_name_Hall '-P 1'
_symmetry_space_group_name_H-M 'P -1'
_atom_sites_solution_hydrogens geom
_atom_sites_solution_primary direct
_atom_sites_solution_secondary difmap
_cell_angle_alpha 88.01(3)
_cell_angle_beta 79.45(3)
_cell_angle_gamma 65.94(3)
_cell_formula_units_Z 2
_cell_length_a 10.121(3)
_cell_length_b 10.424(3)
_cell_length_c 22.891(5)
_cell_measurement_reflns_used 18242
_cell_measurement_temperature 100(2)
_cell_measurement_theta_max 27.6
_cell_measurement_theta_min 0
_cell_volume 2165.8(12)
_computing_cell_refinement 'CrysAlis RED (Oxford Diffraction, 2003)'
_computing_data_collection 'CrysAlis CCD (Oxford Diffraction, 2003)'
_computing_data_reduction 'CrysAlis RED'
_computing_molecular_graphics 'DIAMOND (Brandenburg, 2005)'
_computing_publication_material
;
enCIFer (Allen et al., 2004)
;
_computing_structure_refinement 'SHELXL97 (Sheldrick, 1997)'
_computing_structure_solution 'SHELXS97 (Sheldrick, 1997)'
_diffrn_ambient_temperature 100(2)
_diffrn_measured_fraction_theta_full 0.984
_diffrn_measured_fraction_theta_max 0.984
_diffrn_measurement_device_type 'Kuma KM-4 CCD \k-geometry'
_diffrn_measurement_method \w-2\q
_diffrn_radiation_monochromator graphite
_diffrn_radiation_source 'long fine focus sealed tube'
_diffrn_radiation_type MoK\a
_diffrn_radiation_wavelength 0.71073
_diffrn_reflns_av_R_equivalents 0.0394
_diffrn_reflns_av_sigmaI/netI 0.0386
_diffrn_reflns_limit_h_max 12
_diffrn_reflns_limit_h_min -13
_diffrn_reflns_limit_k_max 13
_diffrn_reflns_limit_k_min -13
_diffrn_reflns_limit_l_max 29
_diffrn_reflns_limit_l_min -29
_diffrn_reflns_number 30649
_diffrn_reflns_theta_full 27.60
_diffrn_reflns_theta_max 27.60
_diffrn_reflns_theta_min 3.13
_exptl_absorpt_coefficient_mu 2.040
_exptl_absorpt_correction_T_max 0.899
_exptl_absorpt_correction_T_min 0.691
_exptl_absorpt_correction_type analytical
_exptl_absorpt_process_details '(CrysAlis RED; Oxford Diffraction, 2003)'
_exptl_crystal_colour 'dark brown'
_exptl_crystal_density_diffrn 2.047
_exptl_crystal_density_meas 1.943
_exptl_crystal_density_method flotation
_exptl_crystal_description parallelepiped
_exptl_crystal_F_000 1306
_exptl_crystal_size_max 0.2
_exptl_crystal_size_mid 0.2
_exptl_crystal_size_min 0.05
_refine_diff_density_max 0.64
_refine_diff_density_min -0.55
_refine_ls_extinction_method none
_refine_ls_goodness_of_fit_ref 1.159
_refine_ls_hydrogen_treatment mixed
_refine_ls_matrix_type full
_refine_ls_number_parameters 532
_refine_ls_number_reflns 9906
_refine_ls_number_restraints 0
_refine_ls_restrained_S_all 1.159
_refine_ls_R_factor_all 0.0660
_refine_ls_R_factor_gt 0.0543
_refine_ls_shift/su_max 0.001
_refine_ls_shift/su_mean 0.000
_refine_ls_structure_factor_coef Fsqd
_refine_ls_weighting_details 'calc w = 1/[\s^2^(Fo^2^)+(0.0043P)^2^+12.065P] where P = (Fo^2^+2Fc^2^)/3'
_refine_ls_weighting_scheme calc
_refine_ls_wR_factor_gt 0.0937
_refine_ls_wR_factor_ref 0.0970
_reflns_number_gt 8642
_reflns_number_total 9906
_reflns_threshold_expression I>2\s(I)
_cod_data_source_file bt6762.cif
_cod_data_source_block I
_cod_database_code 2207157
_cod_database_fobs_code 2207157

loop_
_symmetry_equiv_pos_as_xyz
'x, y, z'
'-x, -y, -z'

loop_
_atom_site_label
_atom_site_fract_x
_atom_site_fract_y
_atom_site_fract_z
_atom_site_U_iso_or_equiv
_atom_site_adp_type
_atom_site_calc_flag
_atom_site_refinement_flags
_atom_site_occupancy
_atom_site_type_symbol
Mn1 0.69672(6) 0.17138(6) 0.25769(3) 0.00843(12) Uani d . 1 Mn
Mn2 0.97456(6) 0.21472(6) 0.28833(3) 0.00837(12) Uani d . 1 Mn
Mn3 0.73499(6) 0.47241(6) 0.21352(3) 0.00915(12) Uani d . 1 Mn
Cl11 1.26888(12) -0.27124(12) 0.18781(5) 0.0233(2) Uani d . 1 Cl
Cl12 1.06140(15) -0.12506(14) 0.11193(5) 0.0327(3) Uani d . 1 Cl
Cl13 0.99502(13) -0.30211(12) 0.20187(6) 0.0272(3) Uani d . 1 Cl
Cl21 0.58104(12) 0.10169(12) 0.47254(5) 0.0196(2) Uani d . 1 Cl
Cl22 0.75838(13) 0.25078(13) 0.48664(5) 0.0250(2) Uani d . 1 Cl
Cl23 0.89466(12) -0.05113(13) 0.46058(5) 0.0236(2) Uani d . 1 Cl
Cl31 1.19043(12) 0.42299(13) 0.07144(5) 0.0274(3) Uani d . 1 Cl
Cl32 1.27315(13) 0.13067(12) 0.09810(5) 0.0261(3) Uani d . 1 Cl
Cl33 1.35384(11) 0.30987(13) 0.16485(5) 0.0235(2) Uani d . 1 Cl
Cl41 0.72961(17) 0.81369(12) 0.35604(6) 0.0337(3) Uani d . 1 Cl
Cl42 0.85534(14) 0.60474(12) 0.43831(5) 0.0262(3) Uani d . 1 Cl
Cl43 0.57796(14) 0.64312(18) 0.40811(7) 0.0425(4) Uani d . 1 Cl
Cl51 0.71097(14) 0.08130(12) 0.04108(5) 0.0240(2) Uani d . 1 Cl
Cl52 0.93105(12) 0.19383(14) 0.03650(5) 0.0255(2) Uani d . 1 Cl
Cl53 0.63743(13) 0.37306(12) 0.01974(5) 0.0248(2) Uani d . 1 Cl
Cl61 0.24622(12) 0.71116(11) 0.34557(5) 0.0236(2) Uani d . 1 Cl
Cl62 0.35107(13) 0.45018(13) 0.40540(5) 0.0253(2) Uani d . 1 Cl
Cl63 0.18499(12) 0.48050(13) 0.31160(5) 0.0240(2) Uani d . 1 Cl
O1 0.8088(3) 0.2719(3) 0.25548(12) 0.0100(5) Uani d . 1 O
O11 0.8624(3) -0.0108(3) 0.23794(13) 0.0128(6) Uani d . 1 O
O12 1.0735(3) 0.0082(3) 0.24231(13) 0.0153(6) Uani d . 1 O
O21 0.6839(3) 0.1371(3) 0.35147(12) 0.0139(6) Uani d . 1 O
O22 0.8968(3) 0.1461(3) 0.36144(13) 0.0156(6) Uani d . 1 O
O31 1.0926(3) 0.2720(3) 0.22234(12) 0.0138(6) Uani d . 1 O
O32 0.9552(3) 0.4109(3) 0.15956(13) 0.0136(6) Uani d . 1 O
O41 0.8969(3) 0.4103(3) 0.34092(13) 0.0132(6) Uani d . 1 O
O42 0.7881(3) 0.5745(3) 0.27944(13) 0.0143(6) Uani d . 1 O
O51 0.6841(3) 0.3873(3) 0.14049(13) 0.0150(6) Uani d . 1 O
O52 0.7061(3) 0.1692(3) 0.16087(12) 0.0131(6) Uani d . 1 O
O61 0.5209(3) 0.5430(3) 0.26928(13) 0.0141(6) Uani d . 1 O
O62 0.5069(3) 0.3338(3) 0.27940(13) 0.0134(6) Uani d . 1 O
O71 0.5714(3) 0.0653(3) 0.26212(12) 0.0126(6) Uani d . 1 O
O72 0.6205(4) -0.0377(3) 0.17107(14) 0.0205(7) Uani d . 1 O
H72 0.656(7) 0.016(6) 0.165(3) 0.031 Uiso d . 1 H
O81 1.1535(3) 0.1542(3) 0.32471(13) 0.0128(6) Uani d . 1 O
O82 1.0811(4) 0.2750(3) 0.41261(14) 0.0187(7) Uani d . 1 O
H82 1.009(7) 0.316(6) 0.404(3) 0.028 Uiso d . 1 H
O91 0.6679(3) 0.6515(3) 0.15823(13) 0.0159(6) Uani d . 1 O
O92 0.8317(4) 0.5976(4) 0.07311(15) 0.0282(8) Uani d . 1 O
H92 0.883(7) 0.562(7) 0.093(3) 0.042 Uiso d . 1 H
C11 1.0013(4) -0.0503(4) 0.22658(17) 0.0115(8) Uani d . 1 C
C12 1.0821(5) -0.1857(5) 0.18463(19) 0.0158(8) Uani d . 1 C
C21 0.7769(4) 0.1339(4) 0.37980(18) 0.0121(8) Uani d . 1 C
C22 0.7521(4) 0.1097(4) 0.44757(18) 0.0133(8) Uani d . 1 C
C31 1.0726(4) 0.3337(4) 0.17443(17) 0.0100(7) Uani d . 1 C
C32 1.2175(4) 0.3034(4) 0.12863(18) 0.0143(8) Uani d . 1 C
C41 0.8214(4) 0.5336(4) 0.32749(18) 0.0122(8) Uani d . 1 C
C42 0.7527(5) 0.6457(5) 0.3807(2) 0.0183(9) Uani d . 1 C
C51 0.7039(4) 0.2667(4) 0.12671(18) 0.0111(8) Uani d . 1 C
C52 0.7424(5) 0.2294(4) 0.05845(18) 0.0143(8) Uani d . 1 C
C61 0.4629(4) 0.4639(4) 0.29003(18) 0.0112(8) Uani d . 1 C
C62 0.3157(4) 0.5266(4) 0.33616(19) 0.0152(8) Uani d . 1 C
C71 0.5578(4) -0.0164(4) 0.22697(19) 0.0130(8) Uani d . 1 C
C72 0.4644(5) -0.0938(5) 0.2479(2) 0.0187(9) Uani d . 1 C
H72A 0.4974 -0.1479 0.2822 0.028 Uiso calc R 1 H
H72B 0.4725 -0.1580 0.2158 0.028 Uiso calc R 1 H
H72C 0.3616 -0.0267 0.2594 0.028 Uiso calc R 1 H
C81 1.1753(5) 0.1769(4) 0.37398(18) 0.0138(8) Uani d . 1 C
C82 1.3175(5) 0.0934(5) 0.3935(2) 0.0230(10) Uani d . 1 C
H82A 1.3414 -0.0071 0.3886 0.035 Uiso calc R 1 H
H82B 1.3089 0.1173 0.4355 0.035 Uiso calc R 1 H
H82C 1.3957 0.1151 0.3694 0.035 Uiso calc R 1 H
C91 0.6995(5) 0.6677(4) 0.10538(19) 0.0149(8) Uani d . 1 C
C92 0.5922(5) 0.7670(5) 0.0710(2) 0.0219(10) Uani d . 1 C
H92A 0.5179 0.7317 0.0671 0.033 Uiso calc R 1 H
H92B 0.6439 0.7750 0.0314 0.033 Uiso calc R 1 H
H92C 0.5439 0.8596 0.0918 0.033 Uiso calc R 1 H

loop_
_atom_site_aniso_label
_atom_site_aniso_U_11
_atom_site_aniso_U_22
_atom_site_aniso_U_33
_atom_site_aniso_U_12
_atom_site_aniso_U_13
_atom_site_aniso_U_23
Mn1 0.0075(3) 0.0084(3) 0.0097(3) -0.0037(2) -0.0013(2) 0.0004(2)
Mn2 0.0071(3) 0.0097(3) 0.0088(3) -0.0038(2) -0.0018(2) 0.0006(2)
Mn3 0.0086(3) 0.0087(3) 0.0094(3) -0.0032(2) -0.0007(2) 0.0002(2)
Cl11 0.0140(5) 0.0188(5) 0.0332(6) -0.0025(4) -0.0034(4) -0.0057(5)
Cl12 0.0370(7) 0.0350(7) 0.0140(5) -0.0026(6) -0.0041(5) -0.0018(5)
Cl13 0.0217(5) 0.0144(5) 0.0459(7) -0.0086(4) -0.0026(5) -0.0054(5)
Cl21 0.0179(5) 0.0316(6) 0.0140(5) -0.0157(5) -0.0012(4) 0.0034(4)
Cl22 0.0293(6) 0.0326(6) 0.0187(5) -0.0202(5) 0.0024(4) -0.0100(5)
Cl23 0.0223(5) 0.0267(6) 0.0211(5) -0.0082(5) -0.0086(4) 0.0096(5)
Cl31 0.0179(5) 0.0344(7) 0.0203(5) -0.0049(5) 0.0036(4) 0.0125(5)
Cl32 0.0239(6) 0.0215(6) 0.0261(6) -0.0053(5) 0.0042(5) -0.0102(5)
Cl33 0.0124(5) 0.0368(6) 0.0239(6) -0.0132(5) -0.0020(4) 0.0000(5)
Cl41 0.0579(8) 0.0129(5) 0.0327(7) -0.0101(5) -0.0242(6) -0.0007(5)
Cl42 0.0384(7) 0.0201(5) 0.0184(5) -0.0067(5) -0.0131(5) -0.0022(4)
Cl43 0.0227(6) 0.0616(10) 0.0386(8) -0.0182(6) 0.0137(5) -0.0277(7)
Cl51 0.0411(7) 0.0220(6) 0.0150(5) -0.0186(5) -0.0051(5) -0.0030(4)
Cl52 0.0169(5) 0.0377(7) 0.0184(5) -0.0096(5) 0.0022(4) -0.0033(5)
Cl53 0.0333(6) 0.0219(6) 0.0176(5) -0.0062(5) -0.0140(5) 0.0063(4)
Cl61 0.0196(5) 0.0155(5) 0.0285(6) -0.0031(4) 0.0046(4) -0.0054(4)
Cl62 0.0312(6) 0.0296(6) 0.0140(5) -0.0130(5) -0.0003(4) 0.0025(4)
Cl63 0.0124(5) 0.0297(6) 0.0310(6) -0.0106(4) -0.0013(4) -0.0023(5)
O1 0.0118(13) 0.0094(13) 0.0111(13) -0.0067(11) -0.0024(10) 0.0015(11)
O11 0.0122(13) 0.0107(14) 0.0147(14) -0.0047(11) -0.0005(11) -0.0019(11)
O12 0.0114(14) 0.0135(14) 0.0202(15) -0.0039(12) -0.0035(12) -0.0026(12)
O21 0.0158(14) 0.0196(15) 0.0103(13) -0.0110(12) -0.0031(11) 0.0010(12)
O22 0.0139(14) 0.0226(16) 0.0118(14) -0.0092(13) -0.0025(11) 0.0046(12)
O31 0.0095(13) 0.0215(15) 0.0099(14) -0.0066(12) -0.0012(11) 0.0048(12)
O32 0.0119(14) 0.0146(14) 0.0126(14) -0.0042(12) -0.0018(11) 0.0026(11)
O41 0.0131(14) 0.0117(14) 0.0138(14) -0.0031(11) -0.0044(11) -0.0018(11)
O42 0.0175(14) 0.0131(14) 0.0153(15) -0.0086(12) -0.0050(12) -0.0001(12)
O51 0.0189(15) 0.0137(14) 0.0142(14) -0.0075(12) -0.0048(12) -0.0014(12)
O52 0.0187(14) 0.0118(14) 0.0091(13) -0.0064(12) -0.0027(11) 0.0002(11)
O61 0.0111(13) 0.0113(14) 0.0166(15) -0.0028(11) 0.0008(11) 0.0003(12)
O62 0.0087(13) 0.0107(14) 0.0194(15) -0.0031(11) -0.0004(11) -0.0021(12)
O71 0.0111(13) 0.0153(14) 0.0126(14) -0.0070(11) -0.0009(11) -0.0020(11)
O72 0.0313(18) 0.0199(17) 0.0169(16) -0.0177(15) -0.0030(13) 0.0010(13)
O81 0.0118(13) 0.0138(14) 0.0132(14) -0.0056(11) -0.0025(11) 0.0020(11)
O82 0.0154(15) 0.0207(17) 0.0174(16) -0.0033(13) -0.0064(12) 0.0001(13)
O91 0.0214(15) 0.0092(14) 0.0158(15) -0.0049(12) -0.0033(12) 0.0000(12)
O92 0.0174(17) 0.039(2) 0.0185(17) -0.0023(16) -0.0035(13) 0.0116(15)
C11 0.0121(18) 0.0114(19) 0.0097(18) -0.0032(15) -0.0027(15) 0.0031(15)
C12 0.0115(19) 0.017(2) 0.015(2) -0.0025(16) -0.0016(15) 0.0019(17)
C21 0.0126(18) 0.0071(18) 0.0134(19) -0.0016(15) -0.0002(15) 0.0010(15)
C22 0.0151(19) 0.017(2) 0.0105(19) -0.0093(17) -0.0023(15) 0.0008(16)
C31 0.0093(17) 0.0086(18) 0.0105(18) -0.0028(15) 0.0002(14) -0.0017(15)
C32 0.0111(18) 0.017(2) 0.0128(19) -0.0046(16) -0.0001(15) 0.0016(16)
C41 0.0104(18) 0.0130(19) 0.015(2) -0.0071(16) -0.0016(15) -0.0015(16)
C42 0.021(2) 0.015(2) 0.018(2) -0.0054(17) -0.0049(17) -0.0031(17)
C51 0.0061(17) 0.015(2) 0.0120(19) -0.0039(15) -0.0024(14) 0.0005(15)
C52 0.018(2) 0.014(2) 0.0117(19) -0.0078(17) -0.0007(16) 0.0015(16)
C61 0.0057(17) 0.0147(19) 0.0121(19) -0.0025(15) -0.0027(14) 0.0004(15)
C62 0.0128(19) 0.016(2) 0.016(2) -0.0064(16) 0.0012(16) 0.0004(17)
C71 0.0125(19) 0.0088(18) 0.017(2) -0.0033(15) -0.0037(15) -0.0012(16)
C72 0.017(2) 0.018(2) 0.024(2) -0.0131(18) 0.0038(17) -0.0057(18)
C81 0.0151(19) 0.016(2) 0.0137(19) -0.0106(17) -0.0024(15) 0.0039(16)
C82 0.016(2) 0.030(3) 0.022(2) -0.0064(19) -0.0080(18) 0.008(2)
C91 0.018(2) 0.014(2) 0.017(2) -0.0087(17) -0.0070(16) 0.0001(16)
C92 0.025(2) 0.024(2) 0.013(2) -0.0040(19) -0.0064(18) 0.0028(18)

loop_
_atom_type_symbol
_atom_type_description
_atom_type_scat_dispersion_real
_atom_type_scat_dispersion_imag
_atom_type_scat_source
C C 0.0033 0.0016 'International Tables Vol C Tables 4.2.6.8 and 6.1.1.4'
H H 0.0000 0.0000 'International Tables Vol C Tables 4.2.6.8 and 6.1.1.4'
O O 0.0106 0.0060 'International Tables Vol C Tables 4.2.6.8 and 6.1.1.4'
Cl Cl 0.1484 0.1585 'International Tables Vol C Tables 4.2.6.8 and 6.1.1.4'
Mn Mn 0.3368 0.7283 'International Tables Vol C Tables 4.2.6.8 and 6.1.1.4'

loop_
_geom_angle_atom_site_label_1
_geom_angle_atom_site_label_2
_geom_angle_atom_site_label_3
_geom_angle
_geom_angle_publ_flag
O1 Mn1 O11 95.63(12) n
O1 Mn1 O62 95.31(12) n
O11 Mn1 O62 169.02(12) n
O1 Mn1 O71 178.40(12) n
O11 Mn1 O71 85.54(12) n
O62 Mn1 O71 83.50(12) n
O1 Mn1 O21 94.76(12) n
O11 Mn1 O21 91.62(12) n
O62 Mn1 O21 86.55(13) n
O71 Mn1 O21 84.11(12) n
O1 Mn1 O52 94.51(12) n
O11 Mn1 O52 82.32(12) n
O62 Mn1 O52 97.73(12) n
O71 Mn1 O52 86.71(12) n
O21 Mn1 O52 169.38(11) n
O1 Mn1 Mn2 28.23(9) n
O11 Mn1 Mn2 75.24(9) n
O62 Mn1 Mn2 114.68(9) n
O71 Mn1 Mn2 151.83(9) n
O21 Mn1 Mn2 76.18(8) n
O52 Mn1 Mn2 110.38(8) n
O1 Mn2 O22 96.73(12) n
O1 Mn2 O31 95.98(12) n
O22 Mn2 O31 167.29(12) n
O1 Mn2 O81 179.38(13) n
O22 Mn2 O81 83.02(12) n
O31 Mn2 O81 84.27(12) n
O1 Mn2 O41 93.53(12) no
O22 Mn2 O41 84.29(12) n
O31 Mn2 O41 94.51(12) n
O81 Mn2 O41 85.88(12) n
O1 Mn2 O12 93.38(12) n
O22 Mn2 O12 93.38(13) n
O31 Mn2 O12 86.29(12) n
O81 Mn2 O12 87.20(12) n
O41 Mn2 O12 172.92(11) n
O1 Mn2 Mn1 28.15(9) n
O22 Mn2 Mn1 75.69(9) n
O31 Mn2 Mn1 116.43(9) n
O81 Mn2 Mn1 152.03(9) n
O41 Mn2 Mn1 109.44(8) n
O12 Mn2 Mn1 76.32(8) n
O42 Mn3 O61 85.28(12) n
O42 Mn3 O51 173.55(11) n
O61 Mn3 O51 97.21(12) n
O42 Mn3 O91 95.39(11) n
O61 Mn3 O91 92.84(12) n
O51 Mn3 O91 78.58(12) n
O42 Mn3 O1 93.47(11) n
O61 Mn3 O1 91.65(11) n
O51 Mn3 O1 92.41(11) n
O91 Mn3 O1 170.37(11) n
O42 Mn3 O32 91.30(12) n
O61 Mn3 O32 176.36(12) n
O51 Mn3 O32 86.06(12) n
O91 Mn3 O32 86.22(12) n
O1 Mn3 O32 89.82(11) n
Mn1 O1 Mn2 123.61(15) y
Mn1 O1 Mn3 117.18(14) y
Mn2 O1 Mn3 119.18(14) y
C11 O11 Mn1 133.7(3) ?
C11 O12 Mn2 123.4(3) ?
C21 O21 Mn1 124.3(3) ?
C21 O22 Mn2 133.2(3) ?
C31 O31 Mn2 137.0(3) ?
C31 O32 Mn3 126.3(3) ?
C41 O41 Mn2 128.6(3) ?
C41 O42 Mn3 129.4(3) ?
C51 O51 Mn3 132.2(3) ?
C51 O52 Mn1 127.0(3) ?
C61 O61 Mn3 123.9(3) ?
C61 O62 Mn1 137.2(3) ?
C71 O71 Mn1 134.7(3) ?
C71 O72 H72 106(4) ?
C81 O81 Mn2 133.7(3) ?
C81 O82 H82 115(5) ?
C91 O91 Mn3 133.7(3) ?
C91 O92 H92 109(5) ?
O12 C11 O11 127.8(4) ?
O12 C11 C12 119.2(3) ?
O11 C11 C12 112.9(3) ?
C11 C12 Cl11 112.7(3) ?
C11 C12 Cl13 110.1(3) ?
Cl11 C12 Cl13 110.1(2) ?
C11 C12 Cl12 104.9(3) ?
Cl11 C12 Cl12 109.7(2) ?
Cl13 C12 Cl12 109.2(2) ?
O21 C21 O22 128.9(4) ?
O21 C21 C22 118.6(3) ?
O22 C21 C22 112.5(4) ?
C21 C22 Cl21 111.6(3) ?
C21 C22 Cl23 108.0(3) ?
Cl21 C22 Cl23 109.4(2) ?
C21 C22 Cl22 108.8(3) ?
Cl21 C22 Cl22 108.9(2) ?
Cl23 C22 Cl22 110.1(2) ?
O32 C31 O31 128.5(4) ?
O32 C31 C32 117.7(3) ?
O31 C31 C32 113.8(3) ?
C31 C32 Cl31 112.1(3) ?
C31 C32 Cl33 110.1(3) ?
Cl31 C32 Cl33 109.4(2) ?
C31 C32 Cl32 105.8(3) ?
Cl31 C32 Cl32 109.5(2) ?
Cl33 C32 Cl32 109.9(2) ?
O42 C41 O41 128.3(4) ?
O42 C41 C42 116.4(4) ?
O41 C41 C42 115.2(4) ?
C41 C42 Cl42 113.5(3) ?
C41 C42 Cl41 110.9(3) ?
Cl42 C42 Cl41 109.4(2) ?
C41 C42 Cl43 104.1(3) ?
Cl42 C42 Cl43 109.1(3) ?
Cl41 C42 Cl43 109.7(2) ?
O51 C51 O52 127.6(4) ?
O51 C51 C52 115.3(4) ?
O52 C51 C52 116.9(3) ?
C51 C52 Cl53 110.5(3) ?
C51 C52 Cl52 105.9(3) ?
Cl53 C52 Cl52 109.5(2) ?
C51 C52 Cl51 112.4(3) ?
Cl53 C52 Cl51 108.5(2) ?
Cl52 C52 Cl51 110.0(2) ?
O61 C61 O62 128.5(4) ?
O61 C61 C62 118.5(4) ?
O62 C61 C62 113.0(3) ?
C61 C62 Cl61 112.6(3) ?
C61 C62 Cl63 108.4(3) ?
Cl61 C62 Cl63 109.5(2) ?
C61 C62 Cl62 107.7(3) ?
Cl61 C62 Cl62 109.0(2) ?
Cl63 C62 Cl62 109.7(2) ?
O71 C71 O72 123.6(4) ?
O71 C71 C72 120.3(4) ?
O72 C71 C72 116.0(4) ?
C71 C72 H72A 109.5 ?
C71 C72 H72B 109.5 ?
H72A C72 H72B 109.5 ?
C71 C72 H72C 109.5 ?
H72A C72 H72C 109.5 ?
H72B C72 H72C 109.5 ?
O81 C81 O82 124.6(4) ?
O81 C81 C82 121.5(4) ?
O82 C81 C82 113.9(4) ?
C81 C82 H82A 109.5 ?
C81 C82 H82B 109.5 ?
H82A C82 H82B 109.5 ?
C81 C82 H82C 109.5 ?
H82A C82 H82C 109.5 ?
H82B C82 H82C 109.5 ?
O91 C91 O92 123.2(4) ?
O91 C91 C92 123.0(4) ?
O92 C91 C92 113.8(4) ?
C91 C92 H92A 109.5 ?
C91 C92 H92B 109.5 ?
H92A C92 H92B 109.5 ?
C91 C92 H92C 109.5 ?
H92A C92 H92C 109.5 ?
H92B C92 H92C 109.5 ?

loop_
_geom_bond_atom_site_label_1
_geom_bond_atom_site_label_2
_geom_bond_distance
_geom_bond_publ_flag
Mn1 O1 1.826(3) yes
Mn1 O11 1.952(3) yes
Mn1 O62 1.965(3) yes
Mn1 O71 1.983(3) yes
Mn1 O21 2.153(3) yes
Mn1 O52 2.201(3) yes
Mn2 O1 1.830(3) yes
Mn2 O22 1.956(3) yes
Mn2 O31 1.981(3) yes
Mn2 O81 1.989(3) yes
Mn2 O41 2.178(3) yes
Mn2 O12 2.182(3) yes
Mn3 O42 2.139(3) yes
Mn3 O61 2.149(3) yes
Mn3 O51 2.153(3) yes
Mn3 O91 2.160(3) yes
Mn3 O1 2.167(3) yes
Mn3 O32 2.188(3) yes
Mn1 Mn2 3.2223(12) yes
Mn1 Mn3 3.4126(13) yes
Mn2 Mn3 3.4521(16) yes
Cl11 C12 1.745(4) ?
Cl12 C12 1.778(4) ?
Cl13 C12 1.766(5) ?
Cl21 C22 1.755(4) ?
Cl22 C22 1.777(4) ?
Cl23 C22 1.770(4) ?
Cl31 C32 1.756(4) ?
Cl32 C32 1.779(4) ?
Cl33 C32 1.759(4) ?
Cl41 C42 1.757(5) ?
Cl42 C42 1.760(5) ?
Cl43 C42 1.776(5) ?
Cl51 C52 1.769(4) ?
Cl52 C52 1.766(4) ?
Cl53 C52 1.764(4) ?
Cl61 C62 1.764(4) ?
Cl62 C62 1.778(5) ?
Cl63 C62 1.762(4) ?
O11 C11 1.271(5) ?
O12 C11 1.228(5) ?
O21 C21 1.227(5) ?
O22 C21 1.265(5) ?
O31 C31 1.258(5) ?
O32 C31 1.235(5) ?
O41 C41 1.260(5) ?
O42 C41 1.221(5) ?
O51 C51 1.233(5) ?
O52 C51 1.256(5) ?
O61 C61 1.232(5) ?
O62 C61 1.260(5) ?
O71 C71 1.255(5) ?
O72 C71 1.303(5) ?
O72 H72 0.78(6) ?
O81 C81 1.237(5) ?
O82 C81 1.302(5) ?
O82 H82 0.75(6) ?
O91 C91 1.218(5) ?
O92 C91 1.322(5) ?
O92 H92 0.72(7) ?
C11 C12 1.565(6) ?
C21 C22 1.554(6) ?
C31 C32 1.560(5) ?
C41 C42 1.569(6) ?
C51 C52 1.562(6) ?
C61 C62 1.562(5) ?
C71 C72 1.484(6) ?
C72 H72A 0.9800 ?
C72 H72B 0.9800 ?
C72 H72C 0.9800 ?
C81 C82 1.489(6) ?
C82 H82A 0.9800 ?
C82 H82B 0.9800 ?
C82 H82C 0.9800 ?
C91 C92 1.487(6) ?
C92 H92A 0.9800 ?
C92 H92B 0.9800 ?
C92 H92C 0.9800 ?

loop_
_geom_hbond_atom_site_label_D
_geom_hbond_atom_site_label_H
_geom_hbond_atom_site_label_A
_geom_hbond_site_symmetry_A
_geom_hbond_distance_DH
_geom_hbond_distance_HA
_geom_hbond_distance_DA
_geom_hbond_angle_DHA
O72 H72 O52 . 0.78(6) 1.85(6) 2.621(4) 168(6)
O82 H82 O41 . 0.75(6) 1.98(6) 2.641(4) 149(6)
O92 H92 O32 . 0.72(7) 2.16(7) 2.815(5) 151(7)
C72 H72B O91 1_545 0.98 2.37 3.142(5) 135
C72 H72C O81 1_455 0.98 2.46 3.367(5) 155
C92 H92C O72 1_565 0.98 2.52 3.243(6) 130

loop_
_geom_torsion_atom_site_label_1
_geom_torsion_atom_site_label_2
_geom_torsion_atom_site_label_3
_geom_torsion_atom_site_label_4
_geom_torsion
_geom_torsion_publ_flag
O11 Mn1 Mn2 O1 134.8(2) no
O62 Mn1 Mn2 O1 -50.2(2) no
O71 Mn1 Mn2 O1 -176.6(3) no
O21 Mn1 Mn2 O1 -129.7(2) no
O52 Mn1 Mn2 O1 59.0(2) no
O1 Mn1 Mn2 O22 137.1(2) no
O11 Mn1 Mn2 O22 -88.03(13) no
O62 Mn1 Mn2 O22 86.98(14) no
O71 Mn1 Mn2 O22 -39.5(2) no
O21 Mn1 Mn2 O22 7.42(12) no
O52 Mn1 Mn2 O22 -163.83(12) no
O1 Mn1 Mn2 O31 -47.0(2) no
O11 Mn1 Mn2 O31 87.87(14) no
O62 Mn1 Mn2 O31 -97.13(14) no
O71 Mn1 Mn2 O31 136.4(2) no
O21 Mn1 Mn2 O31 -176.68(13) no
O52 Mn1 Mn2 O31 12.07(13) no
O1 Mn1 Mn2 O81 178.7(3) no
O11 Mn1 Mn2 O81 -46.4(2) no
O62 Mn1 Mn2 O81 128.6(2) no
O71 Mn1 Mn2 O81 2.1(3) no
O21 Mn1 Mn2 O81 49.0(2) no
O52 Mn1 Mn2 O81 -122.2(2) no
O1 Mn1 Mn2 O41 58.6(2) no
O11 Mn1 Mn2 O41 -166.56(12) no
O62 Mn1 Mn2 O41 8.45(13) no
O71 Mn1 Mn2 O41 -118.0(2) no
O21 Mn1 Mn2 O41 -71.11(12) no
O52 Mn1 Mn2 O41 117.64(12) no
O1 Mn1 Mn2 O12 -125.7(2) no
O11 Mn1 Mn2 O12 9.14(12) no
O62 Mn1 Mn2 O12 -175.86(13) no
O71 Mn1 Mn2 O12 57.7(2) no
O21 Mn1 Mn2 O12 104.59(12) no
O52 Mn1 Mn2 O12 -66.66(12) no
O11 Mn1 O1 Mn2 -43.55(19) no
O62 Mn1 O1 Mn2 135.52(18) no
O21 Mn1 O1 Mn2 48.56(19) no
O52 Mn1 O1 Mn2 -126.26(18) no
O11 Mn1 O1 Mn3 138.22(15) no
O62 Mn1 O1 Mn3 -42.70(16) no
O21 Mn1 O1 Mn3 -129.67(15) no
O52 Mn1 O1 Mn3 55.51(15) no
Mn2 Mn1 O1 Mn3 -178.2(3) no
O22 Mn2 O1 Mn1 -41.59(19) no
O31 Mn2 O1 Mn1 138.84(18) no
O41 Mn2 O1 Mn1 -126.25(18) no
O12 Mn2 O1 Mn1 52.22(18) no
O22 Mn2 O1 Mn3 136.60(16) no
O31 Mn2 O1 Mn3 -42.97(17) no
O41 Mn2 O1 Mn3 51.94(16) no
O12 Mn2 O1 Mn3 -129.59(15) no
Mn1 Mn2 O1 Mn3 178.2(3) no
O42 Mn3 O1 Mn1 139.22(15) no
O61 Mn3 O1 Mn1 53.85(16) no
O51 Mn3 O1 Mn1 -43.44(16) no
O32 Mn3 O1 Mn1 -129.49(16) no
O42 Mn3 O1 Mn2 -39.09(16) no
O61 Mn3 O1 Mn2 -124.46(16) no
O51 Mn3 O1 Mn2 138.25(16) no
O32 Mn3 O1 Mn2 52.20(16) no
O1 Mn1 O11 C11 -0.6(4) no
O62 Mn1 O11 C11 -175.8(6) no
O71 Mn1 O11 C11 -179.6(4) no
O21 Mn1 O11 C11 -95.6(4) no
O52 Mn1 O11 C11 93.2(4) no
Mn2 Mn1 O11 C11 -20.3(3) no
O1 Mn2 O12 C11 -27.3(3) no
O22 Mn2 O12 C11 69.6(3) no
O31 Mn2 O12 C11 -123.1(3) no
O81 Mn2 O12 C11 152.5(3) no
Mn1 Mn2 O12 C11 -4.7(3) no
O1 Mn1 O21 C21 -27.0(3) no
O11 Mn1 O21 C21 68.8(3) no
O62 Mn1 O21 C21 -122.0(3) no
O71 Mn1 O21 C21 154.2(3) no
O52 Mn1 O21 C21 123.8(6) no
Mn2 Mn1 O21 C21 -5.5(3) no
O1 Mn2 O22 C21 4.5(4) no
O31 Mn2 O22 C21 -177.4(5) no
O81 Mn2 O22 C21 -176.1(4) no
O41 Mn2 O22 C21 97.4(4) no
O12 Mn2 O22 C21 -89.3(4) no
Mn1 Mn2 O22 C21 -14.4(4) no
O1 Mn2 O31 C31 3.9(4) no
O22 Mn2 O31 C31 -174.2(5) no
O81 Mn2 O31 C31 -175.5(4) no
O41 Mn2 O31 C31 -90.1(4) no
O12 Mn2 O31 C31 96.9(4) no
Mn1 Mn2 O31 C31 24.2(4) no
O42 Mn3 O32 C31 61.9(3) no
O51 Mn3 O32 C31 -124.0(3) no
O91 Mn3 O32 C31 157.2(3) no
O1 Mn3 O32 C31 -31.6(3) no
O1 Mn2 O41 C41 -35.6(3) no
O22 Mn2 O41 C41 -132.0(3) no
O31 Mn2 O41 C41 60.7(3) no
O81 Mn2 O41 C41 144.6(3) no
Mn1 Mn2 O41 C41 -59.4(3) no
O61 Mn3 O42 C41 80.0(3) no
O91 Mn3 O42 C41 172.4(3) no
O1 Mn3 O42 C41 -11.4(3) no
O32 Mn3 O42 C41 -101.3(3) no
O61 Mn3 O51 C51 -97.7(4) no
O91 Mn3 O51 C51 170.9(4) no
O1 Mn3 O51 C51 -5.7(4) no
O32 Mn3 O51 C51 84.0(4) no
O1 Mn1 O52 C51 -37.1(3) no
O11 Mn1 O52 C51 -132.2(3) no
O62 Mn1 O52 C51 58.9(3) no
O71 Mn1 O52 C51 141.9(3) no
O21 Mn1 O52 C51 172.2(5) no
Mn2 Mn1 O52 C51 -61.1(3) no
O42 Mn3 O61 C61 -122.6(3) no
O51 Mn3 O61 C61 63.4(3) no
O91 Mn3 O61 C61 142.2(3) no
O1 Mn3 O61 C61 -29.3(3) no
O1 Mn1 O62 C61 -0.9(4) no
O11 Mn1 O62 C61 174.2(6) no
O71 Mn1 O62 C61 178.0(4) no
O21 Mn1 O62 C61 93.6(4) no
O52 Mn1 O62 C61 -96.2(4) no
Mn2 Mn1 O62 C61 20.5(4) no
O11 Mn1 O71 C71 -56.0(4) no
O62 Mn1 O71 C71 124.7(4) no
O21 Mn1 O71 C71 -148.1(4) no
O52 Mn1 O71 C71 26.5(4) no
Mn2 Mn1 O71 C71 -102.6(4) no
O22 Mn2 O81 C81 -51.1(4) no
O31 Mn2 O81 C81 128.6(4) no
O41 Mn2 O81 C81 33.7(4) no
O12 Mn2 O81 C81 -144.8(4) no
Mn1 Mn2 O81 C81 -91.5(4) no
O42 Mn3 O91 C91 129.6(4) no
O61 Mn3 O91 C91 -144.9(4) no
O51 Mn3 O91 C91 -48.1(4) no
O32 Mn3 O91 C91 38.6(4) no
Mn2 O12 C11 O11 -6.7(6) no
Mn2 O12 C11 C12 169.7(3) no
Mn1 O11 C11 O12 24.9(7) no
Mn1 O11 C11 C12 -151.7(3) no
O12 C11 C12 Cl11 22.3(5) no
O11 C11 C12 Cl11 -160.8(3) no
O12 C11 C12 Cl13 145.8(3) no
O11 C11 C12 Cl13 -37.3(4) no
O12 C11 C12 Cl12 -96.9(4) no
O11 C11 C12 Cl12 80.0(4) no
Mn1 O21 C21 O22 -1.8(6) no
Mn1 O21 C21 C22 179.4(3) no
Mn2 O22 C21 O21 15.9(7) no
Mn2 O22 C21 C22 -165.2(3) no
O21 C21 C22 Cl21 -3.8(5) no
O22 C21 C22 Cl21 177.1(3) no
O21 C21 C22 Cl23 116.4(4) no
O22 C21 C22 Cl23 -62.6(4) no
O21 C21 C22 Cl22 -124.0(3) no
O22 C21 C22 Cl22 56.9(4) no
Mn3 O32 C31 O31 1.3(6) no
Mn3 O32 C31 C32 179.9(2) no
Mn2 O31 C31 O32 19.9(7) no
Mn2 O31 C31 C32 -158.8(3) no
O32 C31 C32 Cl31 16.1(5) no
O31 C31 C32 Cl31 -165.1(3) no
O32 C31 C32 Cl33 138.1(3) no
O31 C31 C32 Cl33 -43.1(4) no
O32 C31 C32 Cl32 -103.2(4) no
O31 C31 C32 Cl32 75.6(4) no
Mn3 O42 C41 O41 36.2(6) no
Mn3 O42 C41 C42 -139.0(3) no
Mn2 O41 C41 O42 -9.2(6) no
Mn2 O41 C41 C42 166.0(3) no
O42 C41 C42 Cl42 -156.2(3) no
O41 C41 C42 Cl42 28.0(5) no
O42 C41 C42 Cl41 -32.6(5) no
O41 C41 C42 Cl41 151.6(3) no
O42 C41 C42 Cl43 85.4(4) no
O41 C41 C42 Cl43 -90.4(4) no
Mn3 O51 C51 O52 30.6(6) no
Mn3 O51 C51 C52 -144.4(3) no
Mn1 O52 C51 O51 -6.4(6) no
Mn1 O52 C51 C52 168.5(2) no
O51 C51 C52 Cl53 -39.4(4) no
O52 C51 C52 Cl53 145.1(3) no
O51 C51 C52 Cl52 79.0(4) no
O52 C51 C52 Cl52 -96.5(4) no
O51 C51 C52 Cl51 -160.8(3) no
O52 C51 C52 Cl51 23.7(5) no
Mn3 O61 C61 O62 -7.0(6) no
Mn3 O61 C61 C62 172.5(3) no
Mn1 O62 C61 O61 30.8(7) no
Mn1 O62 C61 C62 -148.7(3) no
O61 C61 C62 Cl61 5.9(5) no
O62 C61 C62 Cl61 -174.5(3) no
O61 C61 C62 Cl63 127.2(3) no
O62 C61 C62 Cl63 -53.3(4) no
O61 C61 C62 Cl62 -114.3(4) no
O62 C61 C62 Cl62 65.3(4) no
Mn1 O71 C71 O72 -9.1(6) no
Mn1 O71 C71 C72 171.9(3) no
Mn2 O81 C81 O82 -14.4(6) no
Mn2 O81 C81 C82 167.1(3) no
Mn3 O91 C91 O92 -34.0(6) no
Mn3 O91 C91 C92 145.1(4) no
